data_2226065
loop_
_publ_author_name
'Hakim Al-arique, Q. N. M.'
'Jasinski, Jerry P.'
'Butcher, Ray J.'
'Yathirajan, H. S.'
'Narayana, B.'

_publ_section_title
;
 Bis(2-{[3-methyl-4-(2,2,2-trifluoroethoxy)-2-pyridyl]methylsulfanyl}-1<i>H</i>,3<i>H</i>^+^-benzimidazolium)
 2,5-dichloro-3,6-dioxocyclohexa-1,4-diene-1,4-diolate
;
_journal_coeditor_code BT5269
_journal_issue 6
_journal_name_full 'Acta Crystallographica Section E'
_journal_page_first o1507
_journal_page_last o1508
_journal_paper_doi 10.1107/S1600536810019665
_journal_volume 66
_journal_year 2010
_chemical_formula_iupac '2C16 H15 F3 N3 O S +, C6 Cl2 O4 2-'
_chemical_formula_moiety '2(C16 H15 F3 N3 O S +), C6 Cl2 O4 2-'
_chemical_formula_sum 'C38 H30 Cl2 F6 N6 O6 S2'
_chemical_formula_weight 915.70
_chemical_name_common
;
Lansoprazole intermediate--chloranilic acid (2:1)
;
_chemical_name_systematic
;
Bis(2-{[3-methyl-4-(2,2,2-trifluoroethoxy)-2-pyridyl]methylsulfanyl}-
1<i>H</i>,3<i>H</i>^+^-benzimidazolium)
2,5-dichloro-3,6-dioxocyclohexa-1,4-diene-1,4-diolate
;
_space_group_IT_number 14
_symmetry_cell_setting monoclinic
_symmetry_space_group_name_Hall '-P 2yn'
_symmetry_space_group_name_H-M 'P 1 21/n 1'
_atom_sites_solution_hydrogens geom
_atom_sites_solution_primary direct
_atom_sites_solution_secondary difmap
_cell_angle_alpha 90.00
_cell_angle_beta 100.2065(9)
_cell_angle_gamma 90.00
_cell_formula_units_Z 4
_cell_length_a 9.48575(8)
_cell_length_b 23.6316(2)
_cell_length_c 17.86775(15)
_cell_measurement_reflns_used 10683
_cell_measurement_temperature 295(2)
_cell_measurement_theta_max 77.3856
_cell_measurement_theta_min 4.5047
_cell_volume 3941.91(6)
_computing_cell_refinement '<i>CrysAlis Pro</i> (Oxford Diffraction, 2007)'
_computing_data_collection '<i>CrysAlis Pro</i> (Oxford Diffraction, 2007)'
_computing_data_reduction '<i>CrysAlis Pro</i> (Oxford Diffraction, 2007)'
_computing_molecular_graphics '<i>SHELXTL</i> (Sheldrick, 2008)'
_computing_publication_material '<i>SHELXTL</i> (Sheldrick, 2008)'
_computing_structure_refinement '<i>SHELXL97</i> (Sheldrick, 2008)'
_computing_structure_solution '<i>SHELXS97</i> (Sheldrick, 2008)'
_diffrn_ambient_temperature 295(2)
_diffrn_detector_area_resol_mean 10.5081
_diffrn_measured_fraction_theta_full 0.999
_diffrn_measured_fraction_theta_max 0.987
_diffrn_measurement_device_type 'Oxford Diffraction Xcalibur Ruby Gemini'
_diffrn_measurement_method '\w scans'
_diffrn_radiation_monochromator graphite
_diffrn_radiation_source 'Enhance (Cu) X-ray Source'
_diffrn_radiation_type CuK\a
_diffrn_radiation_wavelength 1.54184
_diffrn_reflns_av_R_equivalents 0.0188
_diffrn_reflns_av_sigmaI/netI 0.0197
_diffrn_reflns_limit_h_max 10
_diffrn_reflns_limit_h_min -11
_diffrn_reflns_limit_k_max 21
_diffrn_reflns_limit_k_min -29
_diffrn_reflns_limit_l_max 22
_diffrn_reflns_limit_l_min -21
_diffrn_reflns_number 19572
_diffrn_reflns_theta_full 67.50
_diffrn_reflns_theta_max 77.60
_diffrn_reflns_theta_min 4.51
_diffrn_standards_decay_% <2%
_diffrn_standards_number 0
_exptl_absorpt_coefficient_mu 3.217
_exptl_absorpt_correction_T_max 1.00000
_exptl_absorpt_correction_T_min 0.69230
_exptl_absorpt_correction_type multi-scan
_exptl_absorpt_process_details
;
(<i>CrysAlis RED</i>; Oxford Diffraction, 2007)
;
_exptl_crystal_colour red-brown
_exptl_crystal_density_diffrn 1.543
_exptl_crystal_density_method 'not measured'
_exptl_crystal_description prism
_exptl_crystal_F_000 1872
_exptl_crystal_size_max 0.38
_exptl_crystal_size_mid 0.24
_exptl_crystal_size_min 0.19
_refine_diff_density_max 0.872
_refine_diff_density_min -0.494
_refine_ls_extinction_method none
_refine_ls_goodness_of_fit_ref 1.102
_refine_ls_hydrogen_treatment constr
_refine_ls_matrix_type full
_refine_ls_number_parameters 600
_refine_ls_number_reflns 8269
_refine_ls_number_restraints 138
_refine_ls_restrained_S_all 1.245
_refine_ls_R_factor_all 0.0588
_refine_ls_R_factor_gt 0.0496
_refine_ls_shift/su_max 0.007
_refine_ls_shift/su_mean 0.000
_refine_ls_structure_factor_coef Fsqd
_refine_ls_weighting_details 'calc w=1/[\s^2^(Fo^2^)+(0.1054P)^2^+0.2084P] where P=(Fo^2^+2Fc^2^)/3'
_refine_ls_weighting_scheme calc
_refine_ls_wR_factor_gt 0.1515
_refine_ls_wR_factor_ref 0.1581
_reflns_number_gt 6572
_reflns_number_total 8269
_reflns_threshold_expression I>2\s(I)
_cod_data_source_file bt5269.cif
_cod_data_source_block I
_cod_original_cell_volume 3941.92(6)
_cod_original_sg_symbol_H-M 'P 21/n'
_cod_database_code 2226065
_cod_database_fobs_code 2226065

loop_
_symmetry_equiv_pos_as_xyz
'x, y, z'
'-x+1/2, y+1/2, -z+1/2'
'-x, -y, -z'
'x-1/2, -y-1/2, z-1/2'

loop_
_atom_site_type_symbol
_atom_site_label
_atom_site_fract_x
_atom_site_fract_y
_atom_site_fract_z
_atom_site_U_iso_or_equiv
_atom_site_adp_type
_atom_site_calc_flag
_atom_site_refinement_flags
_atom_site_occupancy
_atom_site_disorder_assembly
_atom_site_disorder_group
Cl Cl1 -0.02389(6) 0.28125(3) 0.75775(3) 0.06238(17) Uani d . 1 . .
Cl Cl2 0.65326(6) 0.29242(4) 0.82221(3) 0.06540(18) Uani d . 1 . .
O O2 0.16831(17) 0.31643(8) 0.65093(9) 0.0562(4) Uani d . 1 . .
O O3 0.45465(16) 0.32221(7) 0.67875(8) 0.0499(4) Uani d . 1 . .
O O5 0.45948(16) 0.26157(7) 0.92935(8) 0.0487(3) Uani d . 1 . .
O O6 0.17567(16) 0.25255(8) 0.90012(9) 0.0518(4) Uani d . 1 . .
C C1 0.1616(2) 0.28648(9) 0.77553(11) 0.0401(4) Uani d . 1 . .
C C2 0.2306(2) 0.30329(8) 0.71610(11) 0.0387(4) Uani d . 1 . .
C C3 0.3966(2) 0.30515(8) 0.73206(11) 0.0380(4) Uani d . 1 . .
C C4 0.4674(2) 0.28877(9) 0.80369(11) 0.0410(4) Uani d . 1 . .
C C5 0.3979(2) 0.27343(8) 0.86360(10) 0.0372(4) Uani d . 1 . .
C C6 0.2333(2) 0.27039(8) 0.84730(11) 0.0368(4) Uani d . 1 . .
S S1A 0.76555(7) 0.36213(3) 0.55737(3) 0.05601(14) Uani d . 1 . .
F F1A 0.9879(2) 0.53715(13) 0.14545(16) 0.161(4) Uani d PDU 0.361(5) A 1
F F2A 1.1807(2) 0.50633(8) 0.2122(2) 0.105(2) Uani d PDU 0.361(5) A 1
F F3A 1.1443(3) 0.59488(7) 0.2010(3) 0.149(3) Uani d PDU 0.361(5) A 1
F F1AA 1.0095(2) 0.51401(8) 0.15374(14) 0.1149(16) Uani d PDU 0.639(5) A 2
F F2AA 1.21213(17) 0.52535(11) 0.2249(2) 0.153(2) Uani d PDU 0.639(5) A 2
F F3AA 1.0897(4) 0.59702(6) 0.1800(2) 0.216(3) Uani d PDU 0.639(5) A 2
O O1A 0.9921(3) 0.49361(8) 0.29873(12) 0.0721(5) Uani d . 1 . .
N N1A 0.68513(19) 0.27244(9) 0.63087(10) 0.0479(4) Uani d . 1 . .
H H1AA 0.6338 0.2931 0.6552 0.057 Uiso calc R 1 . .
N N2A 0.8291(2) 0.24764(8) 0.55373(10) 0.0469(4) Uani d . 1 . .
H H2AA 0.8853 0.2497 0.5210 0.056 Uiso calc R 1 . .
N N3A 0.8120(2) 0.45798(9) 0.48750(13) 0.0592(5) Uani d . 1 . .
C C1A 0.7631(2) 0.29124(10) 0.58035(11) 0.0450(5) Uani d . 1 . .
C C2A 0.7007(2) 0.21455(11) 0.63736(12) 0.0496(5) Uani d . 1 . .
C C3A 0.6439(3) 0.17509(13) 0.68139(16) 0.0650(7) Uani d . 1 . .
H H3AA 0.5843 0.1858 0.7150 0.078 Uiso calc R 1 . .
C C4A 0.6802(4) 0.11919(14) 0.67281(19) 0.0813(9) Uani d . 1 . .
H H4AA 0.6447 0.0916 0.7016 0.098 Uiso calc R 1 . .
C C5A 0.7691(4) 0.10301(14) 0.62188(19) 0.0781(8) Uani d . 1 . .
H H5AA 0.7894 0.0648 0.6169 0.094 Uiso calc R 1 . .
C C6A 0.8277(3) 0.14224(12) 0.57871(15) 0.0634(6) Uani d . 1 . .
H H6AA 0.8879 0.1315 0.5454 0.076 Uiso calc R 1 . .
C C7A 0.7919(2) 0.19858(11) 0.58771(12) 0.0492(5) Uani d . 1 . .
C C8A 0.8823(3) 0.36051(11) 0.48755(15) 0.0570(6) Uani d . 1 . .
H H8AA 0.9794 0.3513 0.5116 0.068 Uiso calc R 1 . .
H H8AB 0.8497 0.3323 0.4490 0.068 Uiso calc R 1 . .
C C9A 0.8769(3) 0.41856(10) 0.45245(14) 0.0517(5) Uani d . 1 . .
C C10A 0.8074(3) 0.51054(12) 0.45988(16) 0.0653(7) Uani d . 1 . .
H H10A 0.7620 0.5382 0.4840 0.078 Uiso calc R 1 . .
C C11A 0.8657(3) 0.52621(12) 0.39785(16) 0.0641(6) Uani d . 1 . .
H H11A 0.8612 0.5634 0.3807 0.077 Uiso calc R 1 . .
C C12A 0.9315(3) 0.48433(11) 0.36190(15) 0.0577(6) Uani d . 1 . .
C C13A 0.9393(3) 0.42859(10) 0.38825(14) 0.0526(5) Uani d . 1 . .
C C14A 1.0114(3) 0.38352(12) 0.34966(17) 0.0673(7) Uani d . 1 . .
H H14A 1.0194 0.3496 0.3797 0.101 Uiso calc R 1 . .
H H14B 1.1052 0.3961 0.3442 0.101 Uiso calc R 1 . .
H H14C 0.9558 0.3759 0.3004 0.101 Uiso calc R 1 . .
C C15A 1.0090(6) 0.54929(14) 0.2751(2) 0.0985(12) Uani d . 1 A .
H H15A 1.0667 0.5708 0.3156 0.118 Uiso calc R 1 . .
H H15B 0.9165 0.5676 0.2615 0.118 Uiso calc R 1 . .
C C16A 1.08337(16) 0.54588(6) 0.20623(10) 0.1085(15) Uani d D 1 . .
S S1B 0.37775(7) 0.35551(3) 0.47949(3) 0.05589(14) Uani d . 1 . .
F F1B 0.46185(16) 0.52009(8) 0.0783(2) 0.144(2) Uani d PDU 0.684(5) B 1
F F2B 0.68815(15) 0.52999(10) 0.10037(18) 0.1317(14) Uani d PDU 0.684(5) B 1
F F3B 0.5535(3) 0.60246(6) 0.08372(17) 0.1343(16) Uani d PDU 0.684(5) B 1
F F1BB 0.5025(3) 0.59349(8) 0.0729(2) 0.114(3) Uani d PDU 0.316(5) B 2
F F2BB 0.5274(3) 0.50406(7) 0.0777(2) 0.115(3) Uani d PDU 0.316(5) B 2
F F3BB 0.70535(15) 0.55741(14) 0.1178(3) 0.162(4) Uani d PDU 0.316(5) B 2
O O1B 0.5855(3) 0.50090(9) 0.22645(11) 0.0748(6) Uani d . 1 . .
N N1B 0.2888(2) 0.26340(9) 0.54297(11) 0.0492(4) Uani d . 1 . .
H H1BA 0.2374 0.2835 0.5679 0.059 Uiso calc R 1 . .
N N2B 0.4330(2) 0.24045(8) 0.46559(10) 0.0467(4) Uani d . 1 . .
H H2BA 0.4892 0.2434 0.4329 0.056 Uiso calc R 1 . .
N N3B 0.4174(3) 0.45403(9) 0.41534(12) 0.0618(5) Uani d . 1 . .
C C1B 0.3674(2) 0.28334(10) 0.49428(11) 0.0446(4) Uani d . 1 . .
C C2B 0.3029(3) 0.20543(11) 0.54709(14) 0.0540(5) Uani d . 1 . .
C C3B 0.2441(4) 0.16568(14) 0.58983(19) 0.0760(8) Uani d . 1 . .
H H3BA 0.1832 0.1759 0.6230 0.091 Uiso calc R 1 . .
C C4B 0.2813(5) 0.10991(17) 0.5801(2) 0.0975(12) Uani d . 1 . .
H H4BA 0.2449 0.0817 0.6077 0.117 Uiso calc R 1 . .
C C5B 0.3720(5) 0.09494(15) 0.5299(3) 0.0991(13) Uani d . 1 . .
H H5BA 0.3935 0.0569 0.5245 0.119 Uiso calc R 1 . .
C C6B 0.4311(4) 0.13501(13) 0.48792(18) 0.0744(8) Uani d . 1 . .
H H6BA 0.4922 0.1247 0.4549 0.089 Uiso calc R 1 . .
C C7B 0.3950(3) 0.19064(11) 0.49732(13) 0.0526(5) Uani d . 1 . .
C C8B 0.4554(3) 0.35551(11) 0.39369(13) 0.0556(6) Uani d . 1 . .
H H8BA 0.5487 0.3375 0.4032 0.067 Uiso calc R 1 . .
H H8BB 0.3941 0.3350 0.3535 0.067 Uiso calc R 1 . .
C C9B 0.4691(3) 0.41622(10) 0.37107(12) 0.0495(5) Uani d . 1 . .
C C10B 0.4281(4) 0.50877(12) 0.39791(16) 0.0680(7) Uani d . 1 . .
H H10B 0.3962 0.5355 0.4293 0.082 Uiso calc R 1 . .
C C11B 0.4831(3) 0.52773(12) 0.33653(15) 0.0652(7) Uani d . 1 . .
H H11B 0.4876 0.5662 0.3260 0.078 Uiso calc R 1 . .
C C12B 0.5319(3) 0.48743(11) 0.29059(13) 0.0566(6) Uani d . 1 . .
C C13B 0.5295(3) 0.43033(10) 0.30822(12) 0.0513(5) Uani d . 1 . .
C C14B 0.5910(3) 0.38603(12) 0.26233(15) 0.0655(7) Uani d . 1 . .
H H14D 0.6283 0.4040 0.2218 0.098 Uiso calc R 1 . .
H H14E 0.5171 0.3598 0.2415 0.098 Uiso calc R 1 . .
H H14F 0.6667 0.3661 0.2946 0.098 Uiso calc R 1 . .
C C15B 0.5554(4) 0.55470(13) 0.19478(18) 0.0803(9) Uani d . 1 B .
H H15C 0.6229 0.5822 0.2207 0.096 Uiso calc R 1 . .
H H15D 0.4595 0.5663 0.2001 0.096 Uiso calc R 1 . .
C C16B 0.56725(15) 0.55150(6) 0.11217(10) 0.0924(11) Uani d D 1 . .

loop_
_atom_site_aniso_label
_atom_site_aniso_U_11
_atom_site_aniso_U_22
_atom_site_aniso_U_33
_atom_site_aniso_U_12
_atom_site_aniso_U_13
_atom_site_aniso_U_23
Cl1 0.0340(2) 0.1034(5) 0.0508(3) -0.0013(2) 0.0106(2) 0.0039(3)
Cl2 0.0347(2) 0.1177(5) 0.0455(3) -0.0089(3) 0.0117(2) 0.0020(3)
O2 0.0479(8) 0.0864(11) 0.0365(7) 0.0193(8) 0.0130(6) 0.0129(7)
O3 0.0493(7) 0.0665(9) 0.0389(7) -0.0025(7) 0.0212(6) 0.0073(6)
O5 0.0436(7) 0.0706(9) 0.0325(7) -0.0026(7) 0.0081(6) 0.0078(6)
O6 0.0443(7) 0.0765(10) 0.0379(7) -0.0111(7) 0.0164(6) 0.0072(7)
C1 0.0313(8) 0.0535(10) 0.0374(9) -0.0002(7) 0.0110(7) 0.0003(8)
C2 0.0398(9) 0.0452(9) 0.0334(9) 0.0063(7) 0.0127(7) 0.0008(7)
C3 0.0396(9) 0.0429(9) 0.0346(9) -0.0001(7) 0.0147(7) 0.0005(7)
C4 0.0321(8) 0.0577(11) 0.0354(9) -0.0044(8) 0.0117(7) 0.0010(8)
C5 0.0382(9) 0.0430(9) 0.0320(8) -0.0026(7) 0.0106(7) 0.0008(7)
C6 0.0378(9) 0.0408(9) 0.0341(8) -0.0045(7) 0.0130(7) -0.0013(7)
S1A 0.0645(3) 0.0645(3) 0.0451(3) 0.0095(3) 0.0264(2) -0.0001(2)
F1A 0.162(7) 0.194(7) 0.125(6) -0.033(6) 0.018(5) 0.057(6)
F2A 0.113(4) 0.084(3) 0.136(5) -0.031(3) 0.073(4) -0.031(3)
F3A 0.227(6) 0.088(4) 0.166(6) -0.049(4) 0.124(5) 0.007(4)
F1AA 0.176(4) 0.110(3) 0.0567(18) 0.033(3) 0.016(2) -0.0122(17)
F2AA 0.109(3) 0.207(5) 0.149(4) -0.066(3) 0.042(3) -0.009(4)
F3AA 0.442(8) 0.104(4) 0.136(4) -0.017(5) 0.142(5) 0.011(3)
O1A 0.0979(14) 0.0607(10) 0.0668(11) -0.0055(10) 0.0391(10) 0.0041(9)
N1A 0.0432(9) 0.0682(11) 0.0350(8) -0.0004(8) 0.0144(7) -0.0060(8)
N2A 0.0453(8) 0.0673(11) 0.0309(8) 0.0023(8) 0.0142(7) -0.0026(7)
N3A 0.0671(12) 0.0609(11) 0.0552(11) 0.0049(10) 0.0261(9) -0.0069(9)
C1A 0.0412(9) 0.0653(12) 0.0298(8) 0.0003(9) 0.0097(7) -0.0036(8)
C2A 0.0472(11) 0.0671(13) 0.0361(10) -0.0062(9) 0.0119(8) -0.0051(9)
C3A 0.0706(15) 0.0759(16) 0.0553(13) -0.0119(13) 0.0301(12) -0.0056(12)
C4A 0.107(2) 0.0754(18) 0.0710(18) -0.0169(17) 0.0404(17) -0.0002(15)
C5A 0.101(2) 0.0652(16) 0.0752(18) -0.0023(15) 0.0363(17) -0.0048(14)
C6A 0.0743(16) 0.0688(15) 0.0511(13) 0.0052(12) 0.0219(12) -0.0066(11)
C7A 0.0501(11) 0.0659(13) 0.0330(9) -0.0028(10) 0.0108(8) -0.0056(9)
C8A 0.0640(13) 0.0591(13) 0.0554(13) 0.0039(11) 0.0313(11) -0.0038(10)
C9A 0.0541(11) 0.0573(12) 0.0470(11) 0.0001(10) 0.0180(9) -0.0068(9)
C10A 0.0741(16) 0.0620(14) 0.0636(15) 0.0097(12) 0.0230(13) -0.0104(12)
C11A 0.0773(16) 0.0535(13) 0.0636(15) 0.0023(12) 0.0186(13) -0.0012(11)
C12A 0.0625(13) 0.0615(13) 0.0522(12) -0.0056(11) 0.0192(10) -0.0022(10)
C13A 0.0557(12) 0.0576(12) 0.0488(11) -0.0010(10) 0.0208(10) -0.0052(10)
C14A 0.0813(16) 0.0654(15) 0.0651(15) 0.0067(13) 0.0399(13) -0.0019(12)
C15A 0.162(4) 0.0620(17) 0.083(2) -0.012(2) 0.054(2) 0.0002(16)
C16A 0.184(5) 0.072(2) 0.076(2) -0.025(3) 0.040(3) 0.0107(18)
S1B 0.0684(3) 0.0580(3) 0.0482(3) 0.0082(3) 0.0293(2) 0.0006(2)
F1B 0.211(5) 0.118(3) 0.091(3) -0.007(3) -0.006(3) -0.012(2)
F2B 0.191(3) 0.118(3) 0.117(2) 0.027(3) 0.110(2) 0.008(2)
F3B 0.265(5) 0.0703(18) 0.091(2) 0.014(2) 0.094(3) 0.0221(16)
F1BB 0.135(6) 0.123(6) 0.083(5) 0.006(5) 0.017(4) 0.047(4)
F2BB 0.188(7) 0.108(5) 0.053(3) 0.038(5) 0.028(4) -0.009(3)
F3BB 0.150(7) 0.205(9) 0.149(7) -0.009(6) 0.076(6) 0.030(7)
O1B 0.1124(15) 0.0664(11) 0.0570(10) 0.0159(11) 0.0467(10) 0.0109(8)
N1B 0.0446(9) 0.0646(11) 0.0415(9) 0.0019(8) 0.0158(7) -0.0003(8)
N2B 0.0459(9) 0.0610(10) 0.0353(8) 0.0045(8) 0.0124(7) -0.0030(7)
N3B 0.0853(14) 0.0589(11) 0.0494(10) 0.0164(10) 0.0340(10) 0.0038(9)
C1B 0.0416(9) 0.0599(12) 0.0332(9) 0.0020(8) 0.0088(7) -0.0019(8)
C2B 0.0521(12) 0.0662(14) 0.0443(11) -0.0036(10) 0.0103(9) -0.0003(10)
C3B 0.0829(18) 0.0791(18) 0.0714(18) -0.0151(15) 0.0283(15) 0.0081(15)
C4B 0.123(3) 0.079(2) 0.096(3) -0.018(2) 0.036(2) 0.0131(19)
C5B 0.143(4) 0.0581(17) 0.097(3) 0.000(2) 0.024(3) 0.0009(17)
C6B 0.094(2) 0.0654(16) 0.0653(17) 0.0083(15) 0.0192(15) -0.0082(13)
C7B 0.0550(12) 0.0615(13) 0.0408(11) 0.0016(10) 0.0071(9) -0.0021(9)
C8B 0.0700(14) 0.0589(13) 0.0435(11) 0.0150(11) 0.0257(10) 0.0054(9)
C9B 0.0563(11) 0.0569(12) 0.0378(10) 0.0129(10) 0.0151(9) 0.0019(9)
C10B 0.0955(18) 0.0612(14) 0.0562(13) 0.0193(13) 0.0377(13) -0.0011(11)
C11B 0.0927(19) 0.0547(13) 0.0548(13) 0.0128(13) 0.0310(13) 0.0052(11)
C12B 0.0704(14) 0.0635(13) 0.0404(11) 0.0083(11) 0.0223(10) 0.0047(10)
C13B 0.0613(12) 0.0585(12) 0.0363(10) 0.0128(10) 0.0148(9) 0.0012(9)
C14B 0.0878(17) 0.0666(15) 0.0495(12) 0.0172(13) 0.0321(12) -0.0007(11)
C15B 0.129(3) 0.0583(15) 0.0645(16) -0.0002(16) 0.0478(17) 0.0028(12)
C16B 0.148(3) 0.0671(18) 0.075(2) 0.002(2) 0.054(2) 0.0131(16)

loop_
_atom_type_symbol
_atom_type_description
_atom_type_scat_dispersion_real
_atom_type_scat_dispersion_imag
_atom_type_scat_source
C C 0.0181 0.0091 'International Tables Vol C Tables 4.2.6.8 and 6.1.1.4'
H H 0.0000 0.0000 'International Tables Vol C Tables 4.2.6.8 and 6.1.1.4'
N N 0.0311 0.0180 'International Tables Vol C Tables 4.2.6.8 and 6.1.1.4'
O O 0.0492 0.0322 'International Tables Vol C Tables 4.2.6.8 and 6.1.1.4'
F F 0.0727 0.0534 'International Tables Vol C Tables 4.2.6.8 and 6.1.1.4'
S S 0.3331 0.5567 'International Tables Vol C Tables 4.2.6.8 and 6.1.1.4'
Cl Cl 0.3639 0.7018 'International Tables Vol C Tables 4.2.6.8 and 6.1.1.4'

loop_
_geom_angle_atom_site_label_1
_geom_angle_atom_site_label_2
_geom_angle_atom_site_label_3
_geom_angle_site_symmetry_1
_geom_angle_site_symmetry_3
_geom_angle
_geom_angle_publ_flag
C6 C1 C2 . . 123.92(18) ?
C6 C1 Cl1 . . 117.53(15) ?
C2 C1 Cl1 . . 118.44(15) ?
O2 C2 C1 . . 124.80(18) ?
O2 C2 C3 . . 117.51(17) ?
C1 C2 C3 . . 117.69(17) ?
O3 C3 C4 . . 125.85(18) ?
O3 C3 C2 . . 116.08(17) ?
C4 C3 C2 . . 118.06(16) ?
C3 C4 C5 . . 124.00(18) ?
C3 C4 Cl2 . . 118.02(14) ?
C5 C4 Cl2 . . 117.81(15) ?
O5 C5 C4 . . 124.93(18) ?
O5 C5 C6 . . 117.24(16) ?
C4 C5 C6 . . 117.83(16) ?
O6 C6 C1 . . 125.59(18) ?
O6 C6 C5 . . 116.07(17) ?
C1 C6 C5 . . 118.34(16) ?
C1A S1A C8A . . 100.32(11) ?
C12A O1A C15A . . 119.0(2) ?
C1A N1A C2A . . 108.78(19) ?
C1A N1A H1AA . . 125.6 ?
C2A N1A H1AA . . 125.6 ?
C1A N2A C7A . . 108.54(18) ?
C1A N2A H2AA . . 125.7 ?
C7A N2A H2AA . . 125.7 ?
C9A N3A C10A . . 117.7(2) ?
N2A C1A N1A . . 109.5(2) ?
N2A C1A S1A . . 129.56(16) ?
N1A C1A S1A . . 120.94(17) ?
N1A C2A C3A . . 131.9(2) ?
N1A C2A C7A . . 106.5(2) ?
C3A C2A C7A . . 121.6(2) ?
C4A C3A C2A . . 116.7(3) ?
C4A C3A H3AA . . 121.6 ?
C2A C3A H3AA . . 121.6 ?
C3A C4A C5A . . 121.7(3) ?
C3A C4A H4AA . . 119.2 ?
C5A C4A H4AA . . 119.2 ?
C6A C5A C4A . . 121.8(3) ?
C6A C5A H5AA . . 119.1 ?
C4A C5A H5AA . . 119.1 ?
C5A C6A C7A . . 116.5(3) ?
C5A C6A H6AA . . 121.7 ?
C7A C6A H6AA . . 121.7 ?
N2A C7A C6A . . 131.7(2) ?
N2A C7A C2A . . 106.7(2) ?
C6A C7A C2A . . 121.6(2) ?
C9A C8A S1A . . 106.77(16) ?
C9A C8A H8AA . . 110.4 ?
S1A C8A H8AA . . 110.4 ?
C9A C8A H8AB . . 110.4 ?
S1A C8A H8AB . . 110.4 ?
H8AA C8A H8AB . . 108.6 ?
N3A C9A C13A . . 124.3(2) ?
N3A C9A C8A . . 115.2(2) ?
C13A C9A C8A . . 120.5(2) ?
N3A C10A C11A . . 123.9(2) ?
N3A C10A H10A . . 118.1 ?
C11A C10A H10A . . 118.1 ?
C10A C11A C12A . . 117.4(3) ?
C10A C11A H11A . . 121.3 ?
C12A C11A H11A . . 121.3 ?
O1A C12A C11A . . 123.7(2) ?
O1A C12A C13A . . 115.0(2) ?
C11A C12A C13A . . 121.2(2) ?
C12A C13A C9A . . 115.5(2) ?
C12A C13A C14A . . 121.1(2) ?
C9A C13A C14A . . 123.4(2) ?
C13A C14A H14A . . 109.5 ?
C13A C14A H14B . . 109.5 ?
H14A C14A H14B . . 109.5 ?
C13A C14A H14C . . 109.5 ?
H14A C14A H14C . . 109.5 ?
H14B C14A H14C . . 109.5 ?
O1A C15A C16A . . 106.7(3) ?
O1A C15A H15A . . 110.4 ?
C16A C15A H15A . . 110.4 ?
O1A C15A H15B . . 110.4 ?
C16A C15A H15B . . 110.4 ?
H15A C15A H15B . . 108.6 ?
F3AA C16A F2AA . . 109.73(12) ?
F3AA C16A F1A . . 85.21(19) ?
F2AA C16A F1A . . 129.6(2) ?
F3AA C16A F2A . . 128.2(2) ?
F1A C16A F2A . . 109.42(12) ?
F2AA C16A F3A . . 86.66(18) ?
F1A C16A F3A . . 109.40(13) ?
F2A C16A F3A . . 109.00(12) ?
F3AA C16A F1AA . . 109.29(12) ?
F2AA C16A F1AA . . 109.21(12) ?
F2A C16A F1AA . . 85.83(17) ?
F3A C16A F1AA . . 130.4(2) ?
F3AA C16A C15A . . 107.4(2) ?
F2AA C16A C15A . . 111.1(3) ?
F1A C16A C15A . . 109.2(3) ?
F2A C16A C15A . . 113.2(3) ?
F3A C16A C15A . . 106.6(3) ?
F1AA C16A C15A . . 110.1(2) ?
C1B S1B C8B . . 99.87(11) ?
C12B O1B C15B . . 118.0(2) ?
C1B N1B C2B . . 109.11(19) ?
C1B N1B H1BA . . 125.4 ?
C2B N1B H1BA . . 125.4 ?
C1B N2B C7B . . 108.40(19) ?
C1B N2B H2BA . . 125.8 ?
C7B N2B H2BA . . 125.8 ?
C10B N3B C9B . . 117.1(2) ?
N1B C1B N2B . . 109.6(2) ?
N1B C1B S1B . . 120.19(17) ?
N2B C1B S1B . . 130.18(17) ?
N1B C2B C3B . . 131.1(3) ?
N1B C2B C7B . . 106.3(2) ?
C3B C2B C7B . . 122.6(3) ?
C4B C3B C2B . . 116.0(3) ?
C4B C3B H3BA . . 122.0 ?
C2B C3B H3BA . . 122.0 ?
C3B C4B C5B . . 121.5(3) ?
C3B C4B H4BA . . 119.2 ?
C5B C4B H4BA . . 119.2 ?
C6B C5B C4B . . 122.0(3) ?
C6B C5B H5BA . . 119.0 ?
C4B C5B H5BA . . 119.0 ?
C7B C6B C5B . . 117.0(3) ?
C7B C6B H6BA . . 121.5 ?
C5B C6B H6BA . . 121.5 ?
C6B C7B N2B . . 132.5(3) ?
C6B C7B C2B . . 120.9(3) ?
N2B C7B C2B . . 106.6(2) ?
C9B C8B S1B . . 107.15(16) ?
C9B C8B H8BA . . 110.3 ?
S1B C8B H8BA . . 110.3 ?
C9B C8B H8BB . . 110.3 ?
S1B C8B H8BB . . 110.3 ?
H8BA C8B H8BB . . 108.5 ?
N3B C9B C13B . . 124.2(2) ?
N3B C9B C8B . . 114.8(2) ?
C13B C9B C8B . . 121.0(2) ?
N3B C10B C11B . . 123.8(2) ?
N3B C10B H10B . . 118.1 ?
C11B C10B H10B . . 118.1 ?
C10B C11B C12B . . 117.6(2) ?
C10B C11B H11B . . 121.2 ?
C12B C11B H11B . . 121.2 ?
O1B C12B C13B . . 116.0(2) ?
O1B C12B C11B . . 123.1(2) ?
C13B C12B C11B . . 120.8(2) ?
C12B C13B C9B . . 116.3(2) ?
C12B C13B C14B . . 121.9(2) ?
C9B C13B C14B . . 121.8(2) ?
C13B C14B H14D . . 109.5 ?
C13B C14B H14E . . 109.5 ?
H14D C14B H14E . . 109.5 ?
C13B C14B H14F . . 109.5 ?
H14D C14B H14F . . 109.5 ?
H14E C14B H14F . . 109.5 ?
O1B C15B C16B . . 107.8(2) ?
O1B C15B H15C . . 110.1 ?
C16B C15B H15C . . 110.1 ?
O1B C15B H15D . . 110.1 ?
C16B C15B H15D . . 110.1 ?
H15C C15B H15D . . 108.5 ?
F2BB C16B F3BB . . 109.42(13) ?
F2BB C16B F1BB . . 109.35(13) ?
F3BB C16B F1BB . . 109.33(13) ?
F2BB C16B F3B . . 127.6(2) ?
F3BB C16B F3B . . 87.8(2) ?
F3BB C16B F1B . . 140.7(2) ?
F1BB C16B F1B . . 86.25(16) ?
F3B C16B F1B . . 109.20(12) ?
F2BB C16B F2B . . 77.19(18) ?
F1BB C16B F2B . . 123.6(2) ?
F3B C16B F2B . . 109.08(12) ?
F1B C16B F2B . . 109.06(12) ?
F2BB C16B C15B . . 116.2(3) ?
F3BB C16B C15B . . 99.7(3) ?
F1BB C16B C15B . . 112.3(3) ?
F3B C16B C15B . . 108.5(2) ?
F1B C16B C15B . . 107.4(2) ?
F2B C16B C15B . . 113.5(2) ?

loop_
_geom_bond_atom_site_label_1
_geom_bond_atom_site_label_2
_geom_bond_site_symmetry_2
_geom_bond_distance
_geom_bond_publ_flag
Cl1 C1 . 1.7363(19) ?
Cl2 C4 . 1.7370(19) ?
O2 C2 . 1.248(2) ?
O3 C3 . 1.249(2) ?
O5 C5 . 1.248(2) ?
O6 C6 . 1.245(2) ?
C1 C6 . 1.394(3) ?
C1 C2 . 1.400(3) ?
C2 C3 . 1.551(3) ?
C3 C4 . 1.391(3) ?
C4 C5 . 1.401(3) ?
C5 C6 . 1.539(3) ?
S1A C1A . 1.726(2) ?
S1A C8A . 1.809(2) ?
F1A C16A . 1.3016(12) ?
F2A C16A . 1.3045(11) ?
F3A C16A . 1.3052(12) ?
F1AA C16A . 1.3056(11) ?
F2AA C16A . 1.3016(11) ?
F3AA C16A . 1.3014(12) ?
O1A C12A . 1.372(3) ?
O1A C15A . 1.400(4) ?
N1A C1A . 1.340(3) ?
N1A C2A . 1.379(3) ?
N1A H1AA . 0.8600 ?
N2A C1A . 1.336(3) ?
N2A C7A . 1.383(3) ?
N2A H2AA . 0.8600 ?
N3A C9A . 1.332(3) ?
N3A C10A . 1.334(4) ?
C2A C3A . 1.389(4) ?
C2A C7A . 1.397(3) ?
C3A C4A . 1.381(5) ?
C3A H3AA . 0.9300 ?
C4A C5A . 1.399(4) ?
C4A H4AA . 0.9300 ?
C5A C6A . 1.384(4) ?
C5A H5AA . 0.9300 ?
C6A C7A . 1.390(4) ?
C6A H6AA . 0.9300 ?
C8A C9A . 1.505(4) ?
C8A H8AA . 0.9700 ?
C8A H8AB . 0.9700 ?
C9A C13A . 1.401(3) ?
C10A C11A . 1.374(4) ?
C10A H10A . 0.9300 ?
C11A C12A . 1.387(4) ?
C11A H11A . 0.9300 ?
C12A C13A . 1.396(4) ?
C13A C14A . 1.498(3) ?
C14A H14A . 0.9600 ?
C14A H14B . 0.9600 ?
C14A H14C . 0.9600 ?
C15A C16A . 1.525(4) ?
C15A H15A . 0.9700 ?
C15A H15B . 0.9700 ?
S1B C1B . 1.731(2) ?
S1B C8B . 1.814(2) ?
F1B C16B . 1.3048(11) ?
F2B C16B . 1.3053(11) ?
F3B C16B . 1.3047(11) ?
F1BB C16B . 1.3039(12) ?
F2BB C16B . 1.3026(12) ?
F3BB C16B . 1.3034(11) ?
O1B C12B . 1.371(3) ?
O1B C15B . 1.400(4) ?
N1B C1B . 1.328(3) ?
N1B C2B . 1.377(3) ?
N1B H1BA . 0.8600 ?
N2B C1B . 1.338(3) ?
N2B C7B . 1.382(3) ?
N2B H2BA . 0.8600 ?
N3B C10B . 1.339(4) ?
N3B C9B . 1.342(3) ?
C2B C3B . 1.389(4) ?
C2B C7B . 1.397(3) ?
C3B C4B . 1.383(5) ?
C3B H3BA . 0.9300 ?
C4B C5B . 1.393(6) ?
C4B H4BA . 0.9300 ?
C5B C6B . 1.387(5) ?
C5B H5BA . 0.9300 ?
C6B C7B . 1.376(4) ?
C6B H6BA . 0.9300 ?
C8B C9B . 1.502(3) ?
C8B H8BA . 0.9700 ?
C8B H8BB . 0.9700 ?
C9B C13B . 1.389(3) ?
C10B C11B . 1.371(4) ?
C10B H10B . 0.9300 ?
C11B C12B . 1.389(3) ?
C11B H11B . 0.9300 ?
C12B C13B . 1.387(4) ?
C13B C14B . 1.509(3) ?
C14B H14D . 0.9600 ?
C14B H14E . 0.9600 ?
C14B H14F . 0.9600 ?
C15B C16B . 1.502(3) ?
C15B H15C . 0.9700 ?
C15B H15D . 0.9700 ?

loop_
_geom_hbond_atom_site_label_D
_geom_hbond_atom_site_label_H
_geom_hbond_atom_site_label_A
_geom_hbond_site_symmetry_A
_geom_hbond_distance_DH
_geom_hbond_distance_HA
_geom_hbond_distance_DA
_geom_hbond_angle_DHA
N1A H1AA O3 . 0.86 1.95 2.749(2) 154.6
N1A H1AA Cl2 . 0.86 2.96 3.5169(18) 124.6
N2A H2AA O5 4_665 0.86 1.91 2.737(2) 160.3
N1B H1BA O2 . 0.86 1.89 2.717(2) 160.2
N2B H2BA O6 4_665 0.86 1.96 2.766(2) 155.1
C8A H8AB O5 4_665 0.97 2.50 3.195(3) 127.1
C8B H8BA O6 4_665 0.97 2.45 3.289(3) 144.6
C6B H6BA F3AA 2_645 0.93 2.49 3.104(5) 124.2

loop_
_geom_torsion_atom_site_label_1
_geom_torsion_atom_site_label_2
_geom_torsion_atom_site_label_3
_geom_torsion_atom_site_label_4
_geom_torsion_site_symmetry_1
_geom_torsion_site_symmetry_2
_geom_torsion_site_symmetry_3
_geom_torsion_site_symmetry_4
_geom_torsion
_geom_torsion_publ_flag
C6 C1 C2 O2 . . . . 178.1(2) ?
Cl1 C1 C2 O2 . . . . 2.0(3) ?
C6 C1 C2 C3 . . . . -1.3(3) ?
Cl1 C1 C2 C3 . . . . -177.35(14) ?
O2 C2 C3 O3 . . . . 3.1(3) ?
C1 C2 C3 O3 . . . . -177.56(19) ?
O2 C2 C3 C4 . . . . -177.9(2) ?
C1 C2 C3 C4 . . . . 1.5(3) ?
O3 C3 C4 C5 . . . . 175.6(2) ?
C2 C3 C4 C5 . . . . -3.4(3) ?
O3 C3 C4 Cl2 . . . . 0.4(3) ?
C2 C3 C4 Cl2 . . . . -178.54(14) ?
C3 C4 C5 O5 . . . . -175.9(2) ?
Cl2 C4 C5 O5 . . . . -0.8(3) ?
C3 C4 C5 C6 . . . . 4.6(3) ?
Cl2 C4 C5 C6 . . . . 179.79(14) ?
C2 C1 C6 O6 . . . . -176.2(2) ?
Cl1 C1 C6 O6 . . . . -0.1(3) ?
C2 C1 C6 C5 . . . . 2.5(3) ?
Cl1 C1 C6 C5 . . . . 178.64(14) ?
O5 C5 C6 O6 . . . . -4.7(3) ?
C4 C5 C6 O6 . . . . 174.79(19) ?
O5 C5 C6 C1 . . . . 176.48(19) ?
C4 C5 C6 C1 . . . . -4.0(3) ?
C7A N2A C1A N1A . . . . 0.5(2) ?
C7A N2A C1A S1A . . . . -178.46(17) ?
C2A N1A C1A N2A . . . . -0.1(2) ?
C2A N1A C1A S1A . . . . 178.96(15) ?
C8A S1A C1A N2A . . . . 0.0(2) ?
C8A S1A C1A N1A . . . . -178.86(18) ?
C1A N1A C2A C3A . . . . 179.8(3) ?
C1A N1A C2A C7A . . . . -0.3(2) ?
N1A C2A C3A C4A . . . . 178.8(3) ?
C7A C2A C3A C4A . . . . -1.0(4) ?
C2A C3A C4A C5A . . . . -0.4(5) ?
C3A C4A C5A C6A . . . . 1.4(6) ?
C4A C5A C6A C7A . . . . -0.9(5) ?
C1A N2A C7A C6A . . . . 178.2(3) ?
C1A N2A C7A C2A . . . . -0.7(2) ?
C5A C6A C7A N2A . . . . -179.2(3) ?
C5A C6A C7A C2A . . . . -0.5(4) ?
N1A C2A C7A N2A . . . . 0.6(2) ?
C3A C2A C7A N2A . . . . -179.5(2) ?
N1A C2A C7A C6A . . . . -178.4(2) ?
C3A C2A C7A C6A . . . . 1.5(4) ?
C1A S1A C8A C9A . . . . 171.22(17) ?
C10A N3A C9A C13A . . . . -0.6(4) ?
C10A N3A C9A C8A . . . . 178.4(2) ?
S1A C8A C9A N3A . . . . 10.6(3) ?
S1A C8A C9A C13A . . . . -170.4(2) ?
C9A N3A C10A C11A . . . . -0.2(4) ?
N3A C10A C11A C12A . . . . 0.8(5) ?
C15A O1A C12A C11A . . . . 10.1(5) ?
C15A O1A C12A C13A . . . . -170.4(3) ?
C10A C11A C12A O1A . . . . 178.9(3) ?
C10A C11A C12A C13A . . . . -0.6(4) ?
O1A C12A C13A C9A . . . . -179.6(2) ?
C11A C12A C13A C9A . . . . -0.1(4) ?
O1A C12A C13A C14A . . . . 0.9(4) ?
C11A C12A C13A C14A . . . . -179.5(3) ?
N3A C9A C13A C12A . . . . 0.7(4) ?
C8A C9A C13A C12A . . . . -178.2(2) ?
N3A C9A C13A C14A . . . . -179.9(3) ?
C8A C9A C13A C14A . . . . 1.2(4) ?
C12A O1A C15A C16A . . . . 177.9(2) ?
O1A C15A C16A F3AA . . . . 175.1(3) ?
O1A C15A C16A F2AA . . . . -64.9(4) ?
O1A C15A C16A F1A . . . . 84.2(4) ?
O1A C15A C16A F2A . . . . -38.0(4) ?
O1A C15A C16A F3A . . . . -157.8(3) ?
O1A C15A C16A F1AA . . . . 56.2(4) ?
C2B N1B C1B N2B . . . . 0.2(3) ?
C2B N1B C1B S1B . . . . -177.41(16) ?
C7B N2B C1B N1B . . . . -0.1(2) ?
C7B N2B C1B S1B . . . . 177.27(18) ?
C8B S1B C1B N1B . . . . -165.94(18) ?
C8B S1B C1B N2B . . . . 17.0(2) ?
C1B N1B C2B C3B . . . . 179.3(3) ?
C1B N1B C2B C7B . . . . -0.3(3) ?
N1B C2B C3B C4B . . . . -180.0(3) ?
C7B C2B C3B C4B . . . . -0.3(5) ?
C2B C3B C4B C5B . . . . -0.3(6) ?
C3B C4B C5B C6B . . . . 0.8(7) ?
C4B C5B C6B C7B . . . . -0.6(6) ?
C5B C6B C7B N2B . . . . 179.9(3) ?
C5B C6B C7B C2B . . . . 0.0(5) ?
C1B N2B C7B C6B . . . . 179.9(3) ?
C1B N2B C7B C2B . . . . -0.1(3) ?
N1B C2B C7B C6B . . . . -179.8(2) ?
C3B C2B C7B C6B . . . . 0.5(4) ?
N1B C2B C7B N2B . . . . 0.3(3) ?
C3B C2B C7B N2B . . . . -179.4(3) ?
C1B S1B C8B C9B . . . . 178.68(17) ?
C10B N3B C9B C13B . . . . -1.3(4) ?
C10B N3B C9B C8B . . . . 179.5(3) ?
S1B C8B C9B N3B . . . . -2.7(3) ?
S1B C8B C9B C13B . . . . 178.04(19) ?
C9B N3B C10B C11B . . . . 2.5(5) ?
N3B C10B C11B C12B . . . . -0.8(5) ?
C15B O1B C12B C13B . . . . 163.0(3) ?
C15B O1B C12B C11B . . . . -17.4(4) ?
C10B C11B C12B O1B . . . . 178.1(3) ?
C10B C11B C12B C13B . . . . -2.4(5) ?
O1B C12B C13B C9B . . . . -177.0(2) ?
C11B C12B C13B C9B . . . . 3.4(4) ?
O1B C12B C13B C14B . . . . 3.7(4) ?
C11B C12B C13B C14B . . . . -175.8(3) ?
N3B C9B C13B C12B . . . . -1.6(4) ?
C8B C9B C13B C12B . . . . 177.5(2) ?
N3B C9B C13B C14B . . . . 177.6(3) ?
C8B C9B C13B C14B . . . . -3.3(4) ?
C12B O1B C15B C16B . . . . -156.3(2) ?
O1B C15B C16B F2BB . . . . 34.4(4) ?
O1B C15B C16B F3BB . . . . -82.9(3) ?
O1B C15B C16B F1BB . . . . 161.4(2) ?
O1B C15B C16B F3B . . . . -173.8(2) ?
O1B C15B C16B F1B . . . . 68.3(3) ?
O1B C15B C16B F2B . . . . -52.4(3) ?
